data_1557973
loop_
_publ_author_name
'Singh, Bara'
'Bankar, Siddheshwar K.'
'Kumar, Ketan'
'Ramasastry, S. S. V.'

_publ_section_title
;
 Palladium-catalysed 5-endo-trig allylic (hetero)arylation
;
_journal_issue 19
_journal_name_full 'Chemical Science'
_journal_page_first 4948
_journal_page_last 4953
_journal_paper_doi 10.1039/D0SC01932A
_journal_volume 11
_journal_year 2020
_chemical_formula_moiety 'C18 H20 S'
_chemical_formula_sum 'C18 H20 S'
_chemical_formula_weight 268.40
_space_group_crystal_system monoclinic
_space_group_IT_number 14
_space_group_name_Hall '-P 2ybc'
_space_group_name_H-M_alt 'P 1 21/c 1'
_atom_sites_solution_hydrogens geom
_atom_sites_solution_primary dual
_audit_creation_date 2019-11-11
_audit_creation_method
;
Olex2 1.2
(compiled 2018.05.29 svn.r3508 for OlexSys, GUI svn.r5506)
;
_audit_update_record
;
2019-11-13 deposited with the CCDC.	2020-04-20 downloaded from the CCDC.
;
_cell_angle_alpha 90
_cell_angle_beta 104.646(12)
_cell_angle_gamma 90
_cell_formula_units_Z 4
_cell_length_a 10.0379(13)
_cell_length_b 9.5393(9)
_cell_length_c 16.2242(19)
_cell_measurement_reflns_used 1209
_cell_measurement_temperature 293(2)
_cell_measurement_theta_max 23.8790
_cell_measurement_theta_min 2.8670
_cell_volume 1503.1(3)
_computing_cell_refinement 'CrysAlisPro 1.171.39.35c (Rigaku OD, 2017)'
_computing_data_collection 'CrysAlisPro 1.171.39.35c (Rigaku OD, 2017)'
_computing_data_reduction 'CrysAlisPro 1.171.39.35c (Rigaku OD, 2017)'
_computing_molecular_graphics 'Olex2 (Dolomanov et al., 2009)'
_computing_publication_material 'Olex2 (Dolomanov et al., 2009)'
_computing_structure_refinement 'ShelXL (Sheldrick, 2015)'
_computing_structure_solution 'ShelXT (Sheldrick, 2015)'
_diffrn_ambient_temperature 293(2)
_diffrn_detector 'CCD plate'
_diffrn_measured_fraction_theta_full 0.998
_diffrn_measured_fraction_theta_max 0.998
_diffrn_measurement_details
;
List of Runs (angles in degrees, time in seconds):

  # Type    Start    End  Width  t~exp~   \w     \q     \k     \f   Frames
#--------------------------------------------------------------------------
  1  \w     55.00  82.00   0.50   20.00    --   29.89  54.00-150.00   54
  2  \w     35.00  62.00   0.50   20.00    --   29.89  54.00 150.00   54
  3  \w    -65.00 119.00   0.50   20.00    --   29.89  54.00  30.00  368
;
_diffrn_measurement_device 'two-circle diffractometer'
_diffrn_measurement_device_type 'XtaLAB Mini (ROW)'
_diffrn_measurement_method '\w scans'
_diffrn_orient_matrix_type 'CrysAlisPro convention (1999,Acta A55,543-557)'
_diffrn_orient_matrix_UB_11 -0.0174177000
_diffrn_orient_matrix_UB_12 -0.0699828000
_diffrn_orient_matrix_UB_13 -0.0132301000
_diffrn_orient_matrix_UB_21 -0.0636976000
_diffrn_orient_matrix_UB_22 0.0071290000
_diffrn_orient_matrix_UB_23 0.0110870000
_diffrn_orient_matrix_UB_31 -0.0315146000
_diffrn_orient_matrix_UB_32 0.0238313000
_diffrn_orient_matrix_UB_33 -0.0417411000
_diffrn_radiation_monochromator graphite
_diffrn_radiation_probe x-ray
_diffrn_radiation_type MoK\a
_diffrn_radiation_wavelength 0.71073
_diffrn_reflns_av_R_equivalents 0.0441
_diffrn_reflns_av_unetI/netI 0.0719
_diffrn_reflns_Laue_measured_fraction_full 0.998
_diffrn_reflns_Laue_measured_fraction_max 0.998
_diffrn_reflns_limit_h_max 11
_diffrn_reflns_limit_h_min -11
_diffrn_reflns_limit_k_max 11
_diffrn_reflns_limit_k_min -11
_diffrn_reflns_limit_l_max 19
_diffrn_reflns_limit_l_min -19
_diffrn_reflns_number 5289
_diffrn_reflns_point_group_measured_fraction_full 0.998
_diffrn_reflns_point_group_measured_fraction_max 0.998
_diffrn_reflns_theta_full 24.996
_diffrn_reflns_theta_max 24.996
_diffrn_reflns_theta_min 2.498
_diffrn_source 'fine-focus sealed X-ray tube'
_diffrn_source_type 'Rigaku (Mo) X-ray Source'
_exptl_absorpt_coefficient_mu 0.200
_exptl_absorpt_correction_T_max 1.00000
_exptl_absorpt_correction_T_min 0.28278
_exptl_absorpt_correction_type multi-scan
_exptl_absorpt_process_details
;
CrysAlisPro 1.171.39.35c (Rigaku Oxford Diffraction, 2017)
Empirical absorption correction using spherical harmonics,
 implemented in SCALE3 ABSPACK scaling algorithm.
;
_exptl_crystal_density_diffrn 1.186
_exptl_crystal_F_000 576
_refine_diff_density_max 1.078
_refine_diff_density_min -0.505
_refine_diff_density_rms 0.086
_refine_ls_extinction_method none
_refine_ls_goodness_of_fit_ref 1.094
_refine_ls_hydrogen_treatment constr
_refine_ls_matrix_type full
_refine_ls_number_parameters 175
_refine_ls_number_reflns 2636
_refine_ls_number_restraints 0
_refine_ls_restrained_S_all 1.094
_refine_ls_R_factor_all 0.1534
_refine_ls_R_factor_gt 0.1084
_refine_ls_shift/su_max 0.000
_refine_ls_shift/su_mean 0.000
_refine_ls_structure_factor_coef Fsqd
_refine_ls_weighting_details 'w=1/[\s^2^(Fo^2^)+(0.2000P)^2^] where P=(Fo^2^+2Fc^2^)/3'
_refine_ls_weighting_scheme calc
_refine_ls_wR_factor_gt 0.2911
_refine_ls_wR_factor_ref 0.3453
_reflns_Friedel_coverage 0.000
_reflns_number_gt 1545
_reflns_number_total 2636
_reflns_threshold_expression 'I > 2\s(I)'
_cod_data_source_file d0sc01932a2.cif
_cod_data_source_block sb08sbc
_cod_depositor_comments
;Adding full bibliography for 1557972--1557973.cif.

 Adding full bibliography for 1557972--1557973.cif.
;
_cod_database_code 1557973
_shelx_shelxl_version_number 2017/1
_shelx_space_group_comment
;
The symmetry employed for this shelxl refinement is uniquely defined
by the following loop, which should always be used as a source of
symmetry information in preference to the above space-group names.
They are only intended as comments.
;
_reflns_odcompleteness_completeness 99.82
_reflns_odcompleteness_iscentric 1
_reflns_odcompleteness_theta 24.97
_olex2_refinement_description
;
1. Fixed Uiso
 At 1.2 times of:
  All C(H) groups, All C(H,H) groups
 At 1.5 times of:
  All C(H,H,H) groups
2.a Secondary CH2 refined with riding coordinates:
 C00D(H00E,H00F), C00G(H00I,H00J), C00J(H00Q,H00R)
2.b Aromatic/amide H refined with riding coordinates:
 C008(H008), C009(H009), C00C(H00D), C00E(H00G), C00F(H00H)
2.c Idealised Me refined as rotating group:
 C00A(H00A,H00B,H00C), C00H(H00K,H00L,H00M), C00I(H00N,H00O,H00P)
;
_olex2_submission_special_instructions 'No special instructions were received'
_oxdiff_exptl_absorpt_empirical_details
;
Empirical correction (ABSPACK) includes:
- Absorption correction using spherical harmonics
- Frame scaling
;
_oxdiff_exptl_absorpt_empirical_full_max 2.440
_oxdiff_exptl_absorpt_empirical_full_min 0.539

loop_
_space_group_symop_operation_xyz
'x, y, z'
'-x, y+1/2, -z+1/2'
'-x, -y, -z'
'x, -y-1/2, z-1/2'

loop_
_atom_site_label
_atom_site_type_symbol
_atom_site_fract_x
_atom_site_fract_y
_atom_site_fract_z
_atom_site_U_iso_or_equiv
_atom_site_adp_type
_atom_site_occupancy
_atom_site_site_symmetry_order
_atom_site_calc_flag
_atom_site_refinement_flags_posn
_atom_site_refinement_flags_adp
_atom_site_refinement_flags_occupancy
_atom_site_disorder_assembly
_atom_site_disorder_group
S1 S 0.75151(15) 0.80971(15) 0.46203(8) 0.0717(6) Uani 1 1 d . . . . .
C002 C 0.7616(4) 0.5544(5) 0.5179(3) 0.0546(12) Uani 1 1 d . . . . .
C003 C 0.8051(5) 0.6404(5) 0.5929(3) 0.0587(12) Uani 1 1 d . . . . .
C004 C 0.7317(5) 0.6309(5) 0.4456(3) 0.0579(12) Uani 1 1 d . . . . .
C005 C 0.6942(5) 0.4098(5) 0.3972(3) 0.0603(12) Uani 1 1 d . . . . .
C006 C 0.7464(5) 0.4026(5) 0.4957(3) 0.0583(12) Uani 1 1 d . . . . .
C007 C 0.8030(5) 0.7803(5) 0.5715(3) 0.0621(13) Uani 1 1 d . . . . .
C008 C 0.6891(5) 0.5426(5) 0.3715(3) 0.0647(13) Uani 1 1 d . . . . .
H008 H 0.662513 0.573277 0.315339 0.078 Uiso 1 1 calc R . . . .
C009 C 0.8421(5) 0.6018(7) 0.6802(3) 0.0723(14) Uani 1 1 d . . . . .
H009 H 0.843332 0.507847 0.695630 0.087 Uiso 1 1 calc R . . . .
C00A C 0.8834(6) 0.3257(6) 0.5234(4) 0.0780(16) Uani 1 1 d . . . . .
H00A H 0.950587 0.371956 0.500081 0.117 Uiso 1 1 calc GR . . . .
H00B H 0.872112 0.230744 0.503177 0.117 Uiso 1 1 calc GR . . . .
H00C H 0.913987 0.325784 0.584465 0.117 Uiso 1 1 calc GR . . . .
C00B C 0.6523(6) 0.2797(6) 0.3449(3) 0.0739(15) Uani 1 1 d . . . . .
C00C C 0.8390(6) 0.8829(6) 0.6360(4) 0.0811(17) Uani 1 1 d . . . . .
H00D H 0.837959 0.977376 0.621656 0.097 Uiso 1 1 calc R . . . .
C00D C 0.6378(6) 0.3280(6) 0.5327(4) 0.0844(17) Uani 1 1 d . . . . .
H00E H 0.555539 0.385011 0.524835 0.101 Uiso 1 1 calc R . . . .
H00F H 0.674121 0.310281 0.593113 0.101 Uiso 1 1 calc R . . . .
C00E C 0.8757(6) 0.7023(8) 0.7412(3) 0.0859(18) Uani 1 1 d . . . . .
H00G H 0.899069 0.675785 0.798220 0.103 Uiso 1 1 calc R . . . .
C00F C 0.8760(6) 0.8425(8) 0.7208(4) 0.0876(18) Uani 1 1 d . . . . .
H00H H 0.900808 0.909483 0.763585 0.105 Uiso 1 1 calc R . . . .
C00G C 0.5462(6) 0.1991(7) 0.3787(4) 0.0906(18) Uani 1 1 d . . . . .
H00I H 0.530900 0.107384 0.352068 0.109 Uiso 1 1 calc R . . . .
H00J H 0.459330 0.249295 0.365396 0.109 Uiso 1 1 calc R . . . .
C00H C 0.7746(8) 0.1847(7) 0.3470(6) 0.134(3) Uani 1 1 d . . . . .
H00K H 0.834797 0.228962 0.317394 0.201 Uiso 1 1 calc GR . . . .
H00L H 0.742611 0.097195 0.319977 0.201 Uiso 1 1 calc GR . . . .
H00M H 0.823679 0.167942 0.405125 0.201 Uiso 1 1 calc GR . . . .
C00I C 0.5851(10) 0.3207(8) 0.2524(4) 0.128(3) Uani 1 1 d . . . . .
H00N H 0.513871 0.388425 0.251127 0.192 Uiso 1 1 calc GR . . . .
H00O H 0.545919 0.238917 0.220911 0.192 Uiso 1 1 calc GR . . . .
H00P H 0.653278 0.360310 0.227113 0.192 Uiso 1 1 calc GR . . . .
C00J C 0.6033(9) 0.1822(8) 0.4811(6) 0.128(3) Uani 1 1 d . . . . .
H00Q H 0.535231 0.131797 0.502555 0.154 Uiso 1 1 calc R . . . .
H00R H 0.686222 0.125538 0.492691 0.154 Uiso 1 1 calc R . . . .

loop_
_atom_site_aniso_label
_atom_site_aniso_U_11
_atom_site_aniso_U_22
_atom_site_aniso_U_33
_atom_site_aniso_U_23
_atom_site_aniso_U_13
_atom_site_aniso_U_12
S1 0.0920(12) 0.0520(10) 0.0757(10) 0.0050(5) 0.0296(8) 0.0028(6)
C002 0.059(3) 0.055(3) 0.056(2) 0.0025(19) 0.028(2) -0.002(2)
C003 0.065(3) 0.063(3) 0.054(2) -0.0031(19) 0.027(2) 0.005(2)
C004 0.063(3) 0.055(3) 0.061(3) 0.002(2) 0.025(2) 0.002(2)
C005 0.067(3) 0.060(3) 0.058(3) 0.000(2) 0.024(2) 0.005(2)
C006 0.069(3) 0.057(3) 0.054(2) 0.009(2) 0.024(2) 0.006(2)
C007 0.065(3) 0.060(3) 0.068(3) -0.011(2) 0.028(2) 0.002(2)
C008 0.081(3) 0.061(3) 0.057(3) 0.004(2) 0.025(2) 0.000(3)
C009 0.077(3) 0.087(4) 0.056(3) -0.006(2) 0.023(2) 0.000(3)
C00A 0.080(4) 0.069(4) 0.088(4) 0.007(3) 0.028(3) 0.022(3)
C00B 0.091(4) 0.064(3) 0.074(3) -0.012(2) 0.035(3) -0.007(3)
C00C 0.084(4) 0.067(4) 0.099(4) -0.022(3) 0.035(3) -0.004(3)
C00D 0.086(4) 0.081(4) 0.092(4) 0.021(3) 0.033(3) -0.008(3)
C00E 0.089(4) 0.111(5) 0.064(3) -0.009(3) 0.030(3) 0.006(3)
C00F 0.092(4) 0.100(5) 0.073(4) -0.028(3) 0.026(3) -0.006(4)
C00G 0.090(4) 0.077(4) 0.116(5) -0.001(3) 0.045(4) -0.006(3)
C00H 0.141(6) 0.065(5) 0.230(10) -0.011(5) 0.111(7) 0.007(4)
C00I 0.203(9) 0.117(6) 0.065(4) -0.022(3) 0.033(4) -0.053(6)
C00J 0.141(7) 0.098(6) 0.175(8) 0.008(5) 0.094(6) -0.016(5)

loop_
_atom_type_symbol
_atom_type_description
_atom_type_scat_dispersion_real
_atom_type_scat_dispersion_imag
_atom_type_scat_source
C C 0.0033 0.0016 'International Tables Vol C Tables 4.2.6.8 and 6.1.1.4'
H H 0.0000 0.0000 'International Tables Vol C Tables 4.2.6.8 and 6.1.1.4'
S S 0.1246 0.1234 'International Tables Vol C Tables 4.2.6.8 and 6.1.1.4'

loop_
_geom_angle_atom_site_label_1
_geom_angle_atom_site_label_2
_geom_angle_atom_site_label_3
_geom_angle
_geom_angle_site_symmetry_1
_geom_angle_site_symmetry_3
_geom_angle_publ_flag
C004 S1 C007 89.5(2) . . ?
C003 C002 C006 138.4(4) . . ?
C004 C002 C003 112.3(5) . . ?
C004 C002 C006 109.1(4) . . ?
C007 C003 C002 110.9(4) . . ?
C007 C003 C009 119.0(5) . . ?
C009 C003 C002 130.0(5) . . ?
C002 C004 S1 114.0(4) . . ?
C002 C004 C008 111.3(5) . . ?
C008 C004 S1 134.7(4) . . ?
C008 C005 C006 109.9(4) . . ?
C008 C005 C00B 128.8(4) . . ?
C00B C005 C006 121.3(4) . . ?
C002 C006 C005 101.2(4) . . ?
C002 C006 C00A 111.5(4) . . ?
C002 C006 C00D 113.1(4) . . ?
C00A C006 C005 111.7(4) . . ?
C00A C006 C00D 109.6(4) . . ?
C00D C006 C005 109.4(4) . . ?
C003 C007 S1 113.2(3) . . ?
C003 C007 C00C 120.0(5) . . ?
C00C C007 S1 126.8(4) . . ?
C004 C008 H008 125.8 . . ?
C005 C008 C004 108.4(4) . . ?
C005 C008 H008 125.8 . . ?
C003 C009 H009 120.0 . . ?
C00E C009 C003 119.9(6) . . ?
C00E C009 H009 120.0 . . ?
C006 C00A H00A 109.5 . . ?
C006 C00A H00B 109.5 . . ?
C006 C00A H00C 109.5 . . ?
H00A C00A H00B 109.5 . . ?
H00A C00A H00C 109.5 . . ?
H00B C00A H00C 109.5 . . ?
C005 C00B C00G 109.6(4) . . ?
C005 C00B C00H 111.7(5) . . ?
C005 C00B C00I 109.5(5) . . ?
C00G C00B C00I 107.8(5) . . ?
C00H C00B C00G 108.9(5) . . ?
C00H C00B C00I 109.2(6) . . ?
C007 C00C H00D 120.1 . . ?
C00F C00C C007 119.8(6) . . ?
C00F C00C H00D 120.1 . . ?
C006 C00D H00E 110.6 . . ?
C006 C00D H00F 110.6 . . ?
C006 C00D C00J 105.9(5) . . ?
H00E C00D H00F 108.7 . . ?
C00J C00D H00E 110.6 . . ?
C00J C00D H00F 110.6 . . ?
C009 C00E H00G 119.2 . . ?
C009 C00E C00F 121.7(5) . . ?
C00F C00E H00G 119.2 . . ?
C00C C00F H00H 120.3 . . ?
C00E C00F C00C 119.5(5) . . ?
C00E C00F H00H 120.3 . . ?
C00B C00G H00I 110.0 . . ?
C00B C00G H00J 110.0 . . ?
C00B C00G C00J 108.7(5) . . ?
H00I C00G H00J 108.3 . . ?
C00J C00G H00I 110.0 . . ?
C00J C00G H00J 110.0 . . ?
C00B C00H H00K 109.5 . . ?
C00B C00H H00L 109.5 . . ?
C00B C00H H00M 109.5 . . ?
H00K C00H H00L 109.5 . . ?
H00K C00H H00M 109.5 . . ?
H00L C00H H00M 109.5 . . ?
C00B C00I H00N 109.5 . . ?
C00B C00I H00O 109.5 . . ?
C00B C00I H00P 109.5 . . ?
H00N C00I H00O 109.5 . . ?
H00N C00I H00P 109.5 . . ?
H00O C00I H00P 109.5 . . ?
C00D C00J C00G 114.8(6) . . ?
C00D C00J H00Q 108.6 . . ?
C00D C00J H00R 108.6 . . ?
C00G C00J H00Q 108.6 . . ?
C00G C00J H00R 108.6 . . ?
H00Q C00J H00R 107.5 . . ?

loop_
_geom_bond_atom_site_label_1
_geom_bond_atom_site_label_2
_geom_bond_distance
_geom_bond_site_symmetry_2
_geom_bond_publ_flag
S1 C004 1.730(5) . ?
S1 C007 1.742(5) . ?
C002 C003 1.440(6) . ?
C002 C004 1.350(6) . ?
C002 C006 1.491(7) . ?
C003 C007 1.378(7) . ?
C003 C009 1.420(6) . ?
C004 C008 1.440(6) . ?
C005 C006 1.552(6) . ?
C005 C008 1.331(7) . ?
C005 C00B 1.502(7) . ?
C006 C00A 1.523(7) . ?
C006 C00D 1.546(7) . ?
C007 C00C 1.412(7) . ?
C008 H008 0.9300 . ?
C009 H009 0.9300 . ?
C009 C00E 1.357(8) . ?
C00A H00A 0.9600 . ?
C00A H00B 0.9600 . ?
C00A H00C 0.9600 . ?
C00B C00G 1.524(8) . ?
C00B C00H 1.519(9) . ?
C00B C00I 1.532(8) . ?
C00C H00D 0.9300 . ?
C00C C00F 1.386(8) . ?
C00D H00E 0.9700 . ?
C00D H00F 0.9700 . ?
C00D C00J 1.615(10) . ?
C00E H00G 0.9300 . ?
C00E C00F 1.378(9) . ?
C00F H00H 0.9300 . ?
C00G H00I 0.9700 . ?
C00G H00J 0.9700 . ?
C00G C00J 1.623(10) . ?
C00H H00K 0.9600 . ?
C00H H00L 0.9600 . ?
C00H H00M 0.9600 . ?
C00I H00N 0.9600 . ?
C00I H00O 0.9600 . ?
C00I H00P 0.9600 . ?
C00J H00Q 0.9700 . ?
C00J H00R 0.9700 . ?
